data_2208506
loop_
_publ_author_name
Rajnikant
Dinesh
'Madhukar Baburao Deshmukh'
'Anshu Shawney'

_publ_section_title
;
 2-[3-(Methylphenoxymethyl)-5-phenyl-4<i>H</i>-1,2,4-triazol-4-yl]benzoic
 acid
;
_journal_coeditor_code BT2013
_journal_issue 4
_journal_name_full 'Acta Crystallographica Section E'
_journal_page_first o1373
_journal_page_last o1374
_journal_paper_doi 10.1107/S1600536806008464
_journal_volume 62
_journal_year 2006
_chemical_formula_iupac 'C23 H19 N3 O3'
_chemical_formula_moiety 'C23 H19 N3 O3'
_chemical_formula_sum 'C23 H19 N3 O3'
_chemical_formula_weight 385.41
_chemical_melting_point 573
_chemical_name_common 'a triazole derivative'
_chemical_name_systematic
;
2-[3-(Methylphenoxymethyl)-5-phenyl-4H-1,2,4-triazol-4-yl]benzoic acid
;
_space_group_IT_number 61
_symmetry_cell_setting orthorhombic
_symmetry_space_group_name_Hall '-P 2ac 2ab'
_symmetry_space_group_name_H-M 'P b c a'
_atom_sites_solution_hydrogens geom
_atom_sites_solution_primary direct
_atom_sites_solution_secondary difmap
_audit_creation_method SHELXL-97
_cell_angle_alpha 90.00
_cell_angle_beta 90.00
_cell_angle_gamma 90.00
_cell_formula_units_Z 8
_cell_length_a 13.589(9)
_cell_length_b 18.546(6)
_cell_length_c 16.075(8)
_cell_measurement_reflns_used 25
_cell_measurement_temperature 295(2)
_cell_measurement_theta_max 12.5
_cell_measurement_theta_min 5.85
_cell_volume 4051(4)
_computing_cell_refinement 'CAD-4 Software'
_computing_data_collection 'CAD-4 Software (Enraf--Nonius, 1989)'
_computing_data_reduction 'CAD-4 Software'
_computing_molecular_graphics 'ORTEP-3 for Windows (Farrugia, 1997)'
_computing_publication_material 'PARST95 (Nardelli, 1995)'
_computing_structure_refinement 'SHELXL97 (Sheldrick, 1997)'
_computing_structure_solution 'SHELXS97 (Sheldrick, 1997)'
_diffrn_ambient_temperature 295(2)
_diffrn_measured_fraction_theta_full 0.997
_diffrn_measured_fraction_theta_max 0.997
_diffrn_measurement_device_type 'Enraf--Nonius CAD-4'
_diffrn_measurement_method \w/2\q
_diffrn_radiation_monochromator graphite
_diffrn_radiation_source 'fine-focus sealed tube'
_diffrn_radiation_type MoK\a
_diffrn_radiation_wavelength 0.71069
_diffrn_reflns_av_R_equivalents 0.0000
_diffrn_reflns_av_sigmaI/netI 0.0838
_diffrn_reflns_limit_h_max 16
_diffrn_reflns_limit_h_min 0
_diffrn_reflns_limit_k_max 22
_diffrn_reflns_limit_k_min 0
_diffrn_reflns_limit_l_max 19
_diffrn_reflns_limit_l_min 0
_diffrn_reflns_number 3548
_diffrn_reflns_theta_full 24.97
_diffrn_reflns_theta_max 24.97
_diffrn_reflns_theta_min 2.20
_diffrn_standards_decay_% <2
_diffrn_standards_interval_time 60
_diffrn_standards_number 2
_exptl_absorpt_coefficient_mu 0.085
_exptl_absorpt_correction_type none
_exptl_crystal_colour 'Light yellow'
_exptl_crystal_density_diffrn 1.264
_exptl_crystal_density_method 'not measured'
_exptl_crystal_description Prism
_exptl_crystal_F_000 1616
_exptl_crystal_size_max 0.5
_exptl_crystal_size_mid 0.45
_exptl_crystal_size_min 0.3
_refine_diff_density_max 0.150
_refine_diff_density_min -0.171
_refine_ls_extinction_method none
_refine_ls_goodness_of_fit_ref 0.904
_refine_ls_hydrogen_treatment constr
_refine_ls_matrix_type full
_refine_ls_number_parameters 263
_refine_ls_number_reflns 3548
_refine_ls_number_restraints 0
_refine_ls_restrained_S_all 0.904
_refine_ls_R_factor_all 0.1393
_refine_ls_R_factor_gt 0.0470
_refine_ls_shift/su_max 0.000
_refine_ls_shift/su_mean 0.000
_refine_ls_structure_factor_coef Fsqd
_refine_ls_weighting_details 'calc w=1/[\s^2^(Fo^2^)+(0.0538P)^2^] where P=(Fo^2^+2Fc^2^)/3'
_refine_ls_weighting_scheme calc
_refine_ls_wR_factor_gt 0.0932
_refine_ls_wR_factor_ref 0.1150
_reflns_number_gt 1595
_reflns_number_total 3548
_reflns_threshold_expression I>2\s(I)
_cod_data_source_file bt2013.cif
_cod_data_source_block I
_cod_database_code 2208506

loop_
_symmetry_equiv_pos_as_xyz
'x, y, z'
'x+1/2, -y+1/2, -z'
'-x, y+1/2, -z+1/2'
'-x+1/2, -y, z+1/2'
'-x, -y, -z'
'-x-1/2, y-1/2, z'
'x, -y-1/2, z-1/2'
'x-1/2, y, -z-1/2'

loop_
_atom_site_type_symbol
_atom_site_label
_atom_site_fract_x
_atom_site_fract_y
_atom_site_fract_z
_atom_site_U_iso_or_equiv
_atom_site_adp_type
_atom_site_calc_flag
_atom_site_refinement_flags
_atom_site_occupancy
N N1 0.40251(14) 0.25636(10) 0.11547(10) 0.0352(5) Uani d . 1
C C2 0.37042(18) 0.19196(13) 0.14590(14) 0.0373(6) Uani d . 1
N N3 0.31497(16) 0.20286(11) 0.21181(12) 0.0455(6) Uani d . 1
N N4 0.31333(15) 0.27583(11) 0.22549(11) 0.0437(6) Uani d . 1
C C5 0.36745(18) 0.30780(13) 0.16840(13) 0.0357(6) Uani d . 1
C C6 0.38869(19) 0.38495(13) 0.16812(15) 0.0431(7) Uani d . 1
C C7 0.3929(2) 0.42641(16) 0.09600(17) 0.0604(8) Uani d . 1
H H7 0.3848 0.4046 0.0444 0.073 Uiso calc R 1
C C8 0.4087(3) 0.49930(17) 0.1008(2) 0.0813(11) Uani d . 1
H H8 0.4108 0.5267 0.0524 0.098 Uiso calc R 1
C C9 0.4217(3) 0.53250(18) 0.1772(3) 0.0877(12) Uani d . 1
H H9 0.4324 0.5820 0.1802 0.105 Uiso calc R 1
C C10 0.4186(3) 0.49159(16) 0.2485(2) 0.0881(12) Uani d . 1
H H10 0.4279 0.5134 0.3000 0.106 Uiso calc R 1
C C11 0.4020(2) 0.41924(15) 0.24390(17) 0.0666(9) Uani d . 1
H H11 0.3995 0.3923 0.2927 0.080 Uiso calc R 1
C C12 0.46951(17) 0.26582(12) 0.04565(13) 0.0316(6) Uani d . 1
C C13 0.42874(18) 0.26027(14) -0.03367(14) 0.0452(7) Uani d . 1
H H13 0.3619 0.2513 -0.0404 0.054 Uiso calc R 1
C C14 0.4895(2) 0.26839(14) -0.10219(14) 0.0471(7) Uani d . 1
H H14 0.4634 0.2637 -0.1554 0.057 Uiso calc R 1
C C15 0.58745(19) 0.28331(13) -0.09241(14) 0.0418(7) Uani d . 1
H H15 0.6273 0.2893 -0.1389 0.050 Uiso calc R 1
C C16 0.62760(19) 0.28955(13) -0.01305(13) 0.0396(7) Uani d . 1
H H16 0.6939 0.3008 -0.0066 0.048 Uiso calc R 1
C C17 0.56829(17) 0.27887(12) 0.05712(12) 0.0310(6) Uani d . 1
C C18 0.6148(2) 0.27850(14) 0.14208(14) 0.0402(6) Uani d . 1
C C19 0.3948(2) 0.11970(13) 0.11340(15) 0.0470(7) Uani d . 1
H H19A 0.4647 0.1166 0.1018 0.056 Uiso calc R 1
H H19B 0.3784 0.0832 0.1544 0.056 Uiso calc R 1
C C20 0.3338(2) 0.03838(14) 0.01022(17) 0.0499(8) Uani d . 1
C C21 0.2723(2) 0.02995(16) -0.05767(17) 0.0604(9) Uani d . 1
H H21 0.2409 0.0700 -0.0803 0.073 Uiso calc R 1
C C22 0.2571(3) -0.03735(18) -0.0922(2) 0.0722(10) Uani d . 1
C C23 0.3043(3) -0.09579(18) -0.0571(2) 0.0823(11) Uani d . 1
H H23 0.2940 -0.1416 -0.0790 0.099 Uiso calc R 1
C C24 0.3657(3) -0.08754(16) 0.0090(2) 0.0824(11) Uani d . 1
H H24 0.3979 -0.1276 0.0307 0.099 Uiso calc R 1
C C25 0.3809(2) -0.02035(15) 0.04461(19) 0.0681(9) Uani d . 1
H H25 0.4218 -0.0150 0.0906 0.082 Uiso calc R 1
C C26 0.1879(3) -0.0459(2) -0.1647(2) 0.1201(16) Uani d . 1
H H26A 0.1843 -0.0958 -0.1801 0.180 Uiso calc R 1
H H26B 0.2116 -0.0182 -0.2110 0.180 Uiso calc R 1
H H26C 0.1236 -0.0291 -0.1491 0.180 Uiso calc R 1
O O1 0.70514(14) 0.30179(10) 0.14115(10) 0.0591(6) Uani d . 1
H H1 0.7277 0.3007 0.1885 0.089 Uiso calc R 1
O O2 0.57509(14) 0.25433(12) 0.20312(10) 0.0758(7) Uani d . 1
O O3 0.34037(15) 0.10771(9) 0.03936(11) 0.0598(6) Uani d . 1

loop_
_atom_site_aniso_label
_atom_site_aniso_U_11
_atom_site_aniso_U_22
_atom_site_aniso_U_33
_atom_site_aniso_U_12
_atom_site_aniso_U_13
_atom_site_aniso_U_23
N1 0.0390(12) 0.0491(13) 0.0176(10) -0.0034(11) 0.0035(10) -0.0005(9)
C2 0.0369(16) 0.0500(15) 0.0250(13) -0.0054(13) 0.0011(13) 0.0008(13)
N3 0.0529(16) 0.0540(15) 0.0297(12) -0.0047(12) 0.0063(11) 0.0023(10)
N4 0.0515(16) 0.0525(13) 0.0272(12) -0.0073(12) 0.0059(11) -0.0016(10)
C5 0.0366(15) 0.0509(16) 0.0197(12) -0.0028(13) -0.0002(12) -0.0011(12)
C6 0.0428(18) 0.0489(17) 0.0376(15) -0.0022(14) 0.0045(14) -0.0023(13)
C7 0.074(2) 0.060(2) 0.0469(18) -0.0052(17) -0.0057(17) 0.0109(16)
C8 0.099(3) 0.066(2) 0.079(3) -0.008(2) -0.012(2) 0.026(2)
C9 0.098(3) 0.053(2) 0.112(3) -0.011(2) 0.004(3) -0.002(2)
C10 0.127(4) 0.063(2) 0.074(2) -0.020(2) 0.010(2) -0.019(2)
C11 0.097(3) 0.062(2) 0.0405(17) -0.0155(19) 0.0025(17) -0.0085(16)
C12 0.0292(15) 0.0455(15) 0.0200(13) -0.0025(12) 0.0018(11) 0.0017(11)
C13 0.0387(17) 0.0720(19) 0.0250(13) -0.0103(15) -0.0047(12) -0.0011(13)
C14 0.0563(19) 0.0694(19) 0.0156(13) -0.0036(15) -0.0022(13) -0.0004(13)
C15 0.0468(18) 0.0604(16) 0.0184(12) -0.0015(14) 0.0073(13) 0.0037(12)
C16 0.0383(17) 0.0541(16) 0.0265(14) -0.0025(13) 0.0025(12) 0.0063(11)
C17 0.0318(15) 0.0441(14) 0.0170(12) 0.0002(12) -0.0009(11) 0.0013(10)
C18 0.0373(17) 0.0589(16) 0.0242(14) -0.0030(13) -0.0042(13) 0.0023(12)
C19 0.0528(19) 0.0511(17) 0.0371(16) 0.0006(15) -0.0023(14) 0.0028(13)
C20 0.060(2) 0.0393(17) 0.0501(18) 0.0022(15) 0.0061(16) -0.0063(14)
C21 0.076(2) 0.0579(18) 0.0477(17) 0.0038(17) -0.0004(17) -0.0136(15)
C22 0.076(3) 0.069(2) 0.072(2) -0.005(2) 0.005(2) -0.029(2)
C23 0.085(3) 0.054(2) 0.107(3) -0.002(2) 0.016(2) -0.033(2)
C24 0.089(3) 0.044(2) 0.114(3) 0.0069(18) 0.001(3) -0.0053(19)
C25 0.082(3) 0.0527(19) 0.069(2) 0.0072(18) -0.0029(19) -0.0038(17)
C26 0.104(4) 0.136(4) 0.121(3) -0.010(3) -0.021(3) -0.073(3)
O1 0.0533(13) 0.0961(15) 0.0278(10) -0.0207(11) -0.0155(9) 0.0174(10)
O2 0.0495(13) 0.156(2) 0.0218(10) -0.0164(14) -0.0038(9) 0.0214(12)
O3 0.0900(16) 0.0457(11) 0.0436(11) 0.0032(11) -0.0219(11) -0.0091(9)

loop_
_atom_type_symbol
_atom_type_description
_atom_type_scat_dispersion_real
_atom_type_scat_dispersion_imag
_atom_type_scat_source
C C 0.0033 0.0016 'International Tables Vol C Tables 4.2.6.8 and 6.1.1.4'
H H 0.0000 0.0000 'International Tables Vol C Tables 4.2.6.8 and 6.1.1.4'
N N 0.0061 0.0033 'International Tables Vol C Tables 4.2.6.8 and 6.1.1.4'
O O 0.0106 0.0060 'International Tables Vol C Tables 4.2.6.8 and 6.1.1.4'

loop_
_geom_angle_atom_site_label_1
_geom_angle_atom_site_label_2
_geom_angle_atom_site_label_3
_geom_angle
C2 N1 C5 106.10(19)
C2 N1 C12 125.6(2)
C5 N1 C12 128.0(2)
N3 C2 N1 109.7(2)
N3 C2 C19 123.6(2)
N1 C2 C19 126.7(2)
C2 N3 N4 106.9(2)
C5 N4 N3 108.87(19)
N4 C5 N1 108.4(2)
N4 C5 C6 123.6(2)
N1 C5 C6 127.9(2)
C11 C6 C7 118.2(2)
C11 C6 C5 118.2(2)
C7 C6 C5 123.5(2)
C8 C7 C6 120.2(3)
C8 C7 H7 119.9
C6 C7 H7 119.9
C7 C8 C9 120.6(3)
C7 C8 H8 119.7
C9 C8 H8 119.7
C10 C9 C8 119.3(3)
C10 C9 H9 120.3
C8 C9 H9 120.3
C11 C10 C9 120.2(3)
C11 C10 H10 119.9
C9 C10 H10 119.9
C10 C11 C6 121.4(3)
C10 C11 H11 119.3
C6 C11 H11 119.3
C17 C12 C13 121.5(2)
C17 C12 N1 121.85(19)
C13 C12 N1 116.6(2)
C14 C13 C12 118.9(2)
C14 C13 H13 120.6
C12 C13 H13 120.6
C15 C14 C13 120.7(2)
C15 C14 H14 119.7
C13 C14 H14 119.7
C14 C15 C16 120.2(2)
C14 C15 H15 119.9
C16 C15 H15 119.9
C15 C16 C17 120.1(2)
C15 C16 H16 120.0
C17 C16 H16 120.0
C12 C17 C16 118.6(2)
C12 C17 C18 122.0(2)
C16 C17 C18 119.4(2)
O2 C18 O1 123.7(2)
O2 C18 C17 123.6(2)
O1 C18 C17 112.6(2)
O3 C19 C2 108.8(2)
O3 C19 H19A 109.9
C2 C19 H19A 109.9
O3 C19 H19B 109.9
C2 C19 H19B 109.9
H19A C19 H19B 108.3
O3 C20 C25 125.0(3)
O3 C20 C21 114.5(2)
C25 C20 C21 120.5(3)
C22 C21 C20 120.7(3)
C22 C21 H21 119.7
C20 C21 H21 119.7
C23 C22 C21 118.4(3)
C23 C22 C26 121.6(3)
C21 C22 C26 120.0(3)
C24 C23 C22 121.1(3)
C24 C23 H23 119.4
C22 C23 H23 119.4
C23 C24 C25 121.0(3)
C23 C24 H24 119.5
C25 C24 H24 119.5
C20 C25 C24 118.4(3)
C20 C25 H25 120.8
C24 C25 H25 120.8
C22 C26 H26A 109.5
C22 C26 H26B 109.5
H26A C26 H26B 109.5
C22 C26 H26C 109.5
H26A C26 H26C 109.5
H26B C26 H26C 109.5
C18 O1 H1 109.5
C20 O3 C19 117.9(2)

loop_
_geom_bond_atom_site_label_1
_geom_bond_atom_site_label_2
_geom_bond_distance
N1 C2 1.362(3)
N1 C5 1.364(3)
N1 C12 1.456(3)
C2 N3 1.316(3)
C2 C19 1.476(3)
N3 N4 1.371(3)
N4 C5 1.317(3)
C5 C6 1.460(3)
C6 C11 1.386(3)
C6 C7 1.392(3)
C7 C8 1.371(4)
C7 H7 0.9300
C8 C9 1.384(4)
C8 H8 0.9300
C9 C10 1.375(4)
C9 H9 0.9300
C10 C11 1.363(4)
C10 H10 0.9300
C11 H11 0.9300
C12 C17 1.376(3)
C12 C13 1.394(3)
C13 C14 1.384(3)
C13 H13 0.9300
C14 C15 1.369(3)
C14 H14 0.9300
C15 C16 1.392(3)
C15 H15 0.9300
C16 C17 1.400(3)
C16 H16 0.9300
C17 C18 1.505(3)
C18 O2 1.206(3)
C18 O1 1.302(3)
C19 O3 1.419(3)
C19 H19A 0.9700
C19 H19B 0.9700
C20 O3 1.371(3)
C20 C25 1.379(4)
C20 C21 1.383(4)
C21 C22 1.382(4)
C21 H21 0.9300
C22 C23 1.381(4)
C22 C26 1.505(4)
C23 C24 1.359(4)
C23 H23 0.9300
C24 C25 1.387(4)
C24 H24 0.9300
C25 H25 0.9300
C26 H26A 0.9600
C26 H26B 0.9600
C26 H26C 0.9600
O1 H1 0.8200

loop_
_geom_hbond_atom_site_label_D
_geom_hbond_atom_site_label_H
_geom_hbond_atom_site_label_A
_geom_hbond_site_symmetry_A
_geom_hbond_distance_DH
_geom_hbond_distance_HA
_geom_hbond_distance_DA
_geom_hbond_angle_DHA
O1 H1 N4 8_656 0.82 1.87 2.644(3) 158

loop_
_geom_torsion_atom_site_label_1
_geom_torsion_atom_site_label_2
_geom_torsion_atom_site_label_3
_geom_torsion_atom_site_label_4
_geom_torsion
C5 N1 C2 N3 2.6(3)
C12 N1 C2 N3 176.6(2)
C5 N1 C2 C19 -175.6(2)
C12 N1 C2 C19 -1.6(4)
N1 C2 N3 N4 -1.6(3)
C19 C2 N3 N4 176.7(2)
C2 N3 N4 C5 -0.2(3)
N3 N4 C5 N1 1.8(3)
N3 N4 C5 C6 -174.8(2)
C2 N1 C5 N4 -2.7(2)
C12 N1 C5 N4 -176.5(2)
C2 N1 C5 C6 173.7(2)
C12 N1 C5 C6 -0.1(4)
N4 C5 C6 C11 35.8(4)
N1 C5 C6 C11 -140.1(3)
N4 C5 C6 C7 -141.8(3)
N1 C5 C6 C7 42.3(4)
C11 C6 C7 C8 -0.7(4)
C5 C6 C7 C8 177.0(3)
C6 C7 C8 C9 0.6(5)
C7 C8 C9 C10 0.0(6)
C8 C9 C10 C11 -0.6(6)
C9 C10 C11 C6 0.5(6)
C7 C6 C11 C10 0.1(5)
C5 C6 C11 C10 -177.7(3)
C2 N1 C12 C17 -99.2(3)
C5 N1 C12 C17 73.5(3)
C2 N1 C12 C13 80.1(3)
C5 N1 C12 C13 -107.2(3)
C17 C12 C13 C14 -0.2(4)
N1 C12 C13 C14 -179.6(2)
C12 C13 C14 C15 -1.5(4)
C13 C14 C15 C16 0.9(4)
C14 C15 C16 C17 1.5(4)
C13 C12 C17 C16 2.6(4)
N1 C12 C17 C16 -178.1(2)
C13 C12 C17 C18 -174.5(2)
N1 C12 C17 C18 4.8(4)
C15 C16 C17 C12 -3.2(3)
C15 C16 C17 C18 174.0(2)
C12 C17 C18 O2 14.2(4)
C16 C17 C18 O2 -162.9(2)
C12 C17 C18 O1 -171.0(2)
C16 C17 C18 O1 12.0(3)
N3 C2 C19 O3 106.4(3)
N1 C2 C19 O3 -75.6(3)
O3 C20 C21 C22 -178.5(3)
C25 C20 C21 C22 -0.1(5)
C20 C21 C22 C23 0.3(5)
C20 C21 C22 C26 178.4(3)
C21 C22 C23 C24 -1.1(5)
C26 C22 C23 C24 -179.1(3)
C22 C23 C24 C25 1.6(6)
O3 C20 C25 C24 178.8(3)
C21 C20 C25 C24 0.6(5)
C23 C24 C25 C20 -1.4(5)
C25 C20 O3 C19 -4.0(4)
C21 C20 O3 C19 174.4(2)
C2 C19 O3 C20 -164.6(2)

loop_
_cod_related_entry_id
_cod_related_entry_database
_cod_related_entry_code
1 ChemSpider 21128588
